data_7247954
loop_
_publ_author_name
'Fu, Jinqiu'
'Cai, Mengyang'
'Shi, Yuzhong'
'Hou, Yihang'
'Guo, Rongxi'
'Wang, Chiyi'
'Zhao, Jingjing'
'Zhuang, Wei'
'Ying, Hanjie'
'Yang, Pengpeng'
'Zhang, Keke'

_publ_section_title
;
 Discovery and exploration of new solid forms of dipeptide:
 l-alanyl-l-glutamine
;
_journal_issue 7
_journal_name_full CrystEngComm
_journal_page_first 943
_journal_page_last 950
_journal_paper_doi 10.1039/D3CE00957B
_journal_volume 26
_journal_year 2024
_chemical_absolute_configuration ad
_chemical_formula_moiety 'C2 H6 O S, C8 H15 N3 O4'
_chemical_formula_sum 'C10 H21 N3 O5 S'
_chemical_formula_weight 295.36
_space_group_crystal_system monoclinic
_space_group_IT_number 4
_space_group_name_Hall 'P 2yb'
_space_group_name_H-M_alt 'P 1 21 1'
_atom_sites_solution_hydrogens geom
_atom_sites_solution_primary dual
_audit_creation_date 2023-01-12
_audit_creation_method
;
Olex2 1.5
(compiled 2022.04.07 svn.rca3783a0 for OlexSys, GUI svn.r6498)
;
_audit_update_record
;
2023-11-10 deposited with the CCDC.	2024-01-03 downloaded from the CCDC.
;
_cell_angle_alpha 90
_cell_angle_beta 105.326(2)
_cell_angle_gamma 90
_cell_formula_units_Z 2
_cell_length_a 4.94380(10)
_cell_length_b 17.0476(3)
_cell_length_c 8.7107(2)
_cell_measurement_reflns_used 7232
_cell_measurement_temperature 113.15
_cell_measurement_theta_max 34.5380
_cell_measurement_theta_min 2.4130
_cell_volume 708.03(3)
_computing_cell_refinement 'CrysAlisPro 1.171.42.49 (Rigaku OD, 2022)'
_computing_data_collection 'CrysAlisPro 1.171.42.49 (Rigaku OD, 2022)'
_computing_data_reduction 'CrysAlisPro 1.171.42.49 (Rigaku OD, 2022)'
_computing_molecular_graphics 'Olex2 1.5 (Dolomanov et al., 2009)'
_computing_publication_material 'Olex2 1.5 (Dolomanov et al., 2009)'
_computing_structure_refinement 'SHELXL 2018/3 (Sheldrick, 2015)'
_computing_structure_solution 'SHELXT 2018/2 (Sheldrick, 2018)'
_diffrn_ambient_temperature 113.15
_diffrn_detector 'CCD plate'
_diffrn_measured_fraction_theta_full 0.984
_diffrn_measured_fraction_theta_max 0.915
_diffrn_measurement_details
;
List of Runs (angles in degrees, time in seconds):

  # Type    Start    End  Width  t~exp~   \w     \q     \k     \f   Frames
#--------------------------------------------------------------------------
  1  \w   -110.00  70.00   0.50    0.50    --  -20.00   0.00   0.00  360
  2  \w   -110.00   7.00   0.50    0.50    --  -20.00 -70.00  90.00  234
  3  \w    -70.00   6.00   0.50    0.50    --  -20.00 -70.00 180.00  152
;
_diffrn_measurement_device 'abstract diffractometer'
_diffrn_measurement_device_type 'rigaku saturn 944+'
_diffrn_measurement_method '\w scans'
_diffrn_orient_matrix_type 'CrysAlisPro convention (1999,Acta A55,543-557)'
_diffrn_orient_matrix_UB_11 0.0660811000
_diffrn_orient_matrix_UB_12 0.0288663000
_diffrn_orient_matrix_UB_13 0.0560373000
_diffrn_orient_matrix_UB_21 0.0316020000
_diffrn_orient_matrix_UB_22 -0.0289700000
_diffrn_orient_matrix_UB_23 0.0605658000
_diffrn_orient_matrix_UB_31 0.1294904000
_diffrn_orient_matrix_UB_32 -0.0076656000
_diffrn_orient_matrix_UB_33 -0.0177956000
_diffrn_radiation_monochromator graphite
_diffrn_radiation_probe x-ray
_diffrn_radiation_type MoK\a
_diffrn_radiation_wavelength 0.71073
_diffrn_reflns_av_R_equivalents 0.0278
_diffrn_reflns_av_unetI/netI 0.0331
_diffrn_reflns_Laue_measured_fraction_full 0.984
_diffrn_reflns_Laue_measured_fraction_max 0.915
_diffrn_reflns_limit_h_max 5
_diffrn_reflns_limit_h_min -7
_diffrn_reflns_limit_k_max 26
_diffrn_reflns_limit_k_min -15
_diffrn_reflns_limit_l_max 13
_diffrn_reflns_limit_l_min -13
_diffrn_reflns_number 9712
_diffrn_reflns_point_group_measured_fraction_full 0.816
_diffrn_reflns_point_group_measured_fraction_max 0.665
_diffrn_reflns_theta_full 25.242
_diffrn_reflns_theta_max 34.676
_diffrn_reflns_theta_min 2.424
_diffrn_source 'fine-focus sealed X-ray tube'
_diffrn_source_type 'Enhance (Mo) X-ray Source'
_exptl_absorpt_coefficient_mu 0.249
_exptl_absorpt_correction_T_max 1.00000
_exptl_absorpt_correction_T_min 0.55044
_exptl_absorpt_correction_type multi-scan
_exptl_absorpt_process_details
;
CrysAlisPro 1.171.42.49 (Rigaku Oxford Diffraction, 2022)
Empirical absorption correction using spherical harmonics,
implemented in SCALE3 ABSPACK scaling algorithm.
;
_exptl_crystal_colour colourless
_exptl_crystal_density_diffrn 1.385
_exptl_crystal_description block
_exptl_crystal_F_000 316
_exptl_crystal_size_max 0.25
_exptl_crystal_size_mid 0.22
_exptl_crystal_size_min 0.18
_refine_diff_density_max 0.506
_refine_diff_density_min -0.337
_refine_diff_density_rms 0.070
_refine_ls_abs_structure_details
;
 Flack x determined using 1082 quotients [(I+)-(I-)]/[(I+)+(I-)]
 (Parsons, Flack and Wagner, Acta Cryst. B69 (2013) 249-259).
;
_refine_ls_abs_structure_Flack 0.01(4)
_refine_ls_extinction_method none
_refine_ls_goodness_of_fit_ref 1.044
_refine_ls_hydrogen_treatment constr
_refine_ls_matrix_type full
_refine_ls_number_parameters 176
_refine_ls_number_reflns 4030
_refine_ls_number_restraints 1
_refine_ls_restrained_S_all 1.044
_refine_ls_R_factor_all 0.0369
_refine_ls_R_factor_gt 0.0338
_refine_ls_shift/su_max 0.000
_refine_ls_shift/su_mean 0.000
_refine_ls_structure_factor_coef Fsqd
_refine_ls_weighting_details 'w=1/[\s^2^(Fo^2^)+(0.0551P)^2^+0.0649P] where P=(Fo^2^+2Fc^2^)/3'
_refine_ls_weighting_scheme calc
_refine_ls_wR_factor_gt 0.0868
_refine_ls_wR_factor_ref 0.0886
_reflns_Friedel_coverage 0.415
_reflns_Friedel_fraction_full 0.634
_reflns_Friedel_fraction_max 0.400
_reflns_number_gt 3855
_reflns_number_total 4030
_reflns_threshold_expression 'I > 2\s(I)'
_cod_data_source_file d3ce00957b2.cif
_cod_data_source_block r20230110a_autored
_cod_depositor_comments 'Adding full bibliography for 7247952--7247957.cif.'
_cod_database_code 7247954
_shelx_shelxl_version_number 2018/3
_chemical_oxdiff_formula 'C11 H10 N O'
_shelx_space_group_comment
;
The symmetry employed for this shelxl refinement is uniquely defined
by the following loop, which should always be used as a source of
symmetry information in preference to the above space-group names.
They are only intended as comments.
;
_shelx_estimated_absorpt_t_max 0.957
_shelx_estimated_absorpt_t_min 0.940
_olex2_refinement_description
;
1. Fixed Uiso
 At 1.2 times of:
  All C(H) groups, All C(H,H) groups, All N(H) groups, All N(H,H) groups, All
  N(H,H,H) groups
 At 1.5 times of:
  All C(H,H,H) groups
2.a Ternary CH refined with riding coordinates:
 C4(H4), C6(H6)
2.b Secondary CH2 refined with riding coordinates:
 C8(H8A,H8B), C9(H9A,H9B)
2.c Aromatic/amide H refined with riding coordinates:
 N2(H2)
2.d X=CH2 refined with riding coordinates:
 N3(H3A,H3B)
2.e Idealised Me refined as rotating group:
 C1(H1D,H1E,H1F), C2(H2A,H2B,H2C), N1(H1A,H1B,H1C), C3(H3C,H3D,H3E)
;
_olex2_submission_special_instructions 'No special instructions were received'
_oxdiff_exptl_absorpt_empirical_details
;
Empirical correction (ABSPACK) includes:
- Absorption correction using spherical harmonics
- Frame scaling
- Detector area scaling
;
_oxdiff_exptl_absorpt_empirical_full_max 1.289
_oxdiff_exptl_absorpt_empirical_full_min 0.623

loop_
_space_group_symop_operation_xyz
'x, y, z'
'-x, y+1/2, -z'

loop_
_atom_site_label
_atom_site_type_symbol
_atom_site_fract_x
_atom_site_fract_y
_atom_site_fract_z
_atom_site_U_iso_or_equiv
_atom_site_adp_type
_atom_site_occupancy
_atom_site_site_symmetry_order
_atom_site_calc_flag
_atom_site_refinement_flags_posn
_atom_site_refinement_flags_adp
_atom_site_refinement_flags_occupancy
_atom_site_disorder_assembly
_atom_site_disorder_group
S1 S 0.23382(10) 0.39460(2) 0.70257(5) 0.01958(10) Uani 1 1 d . . . . .
O1 O 0.5107(3) 0.42240(9) 0.6786(2) 0.0291(3) Uani 1 1 d . . . . .
C1 C -0.0074(5) 0.39747(14) 0.5101(2) 0.0268(4) Uani 1 1 d . . . . .
H1D H -0.027714 0.451654 0.471109 0.040 Uiso 1 1 calc R U . . .
H1E H -0.190074 0.377652 0.516605 0.040 Uiso 1 1 calc R U . . .
H1F H 0.063071 0.364683 0.436644 0.040 Uiso 1 1 calc R U . . .
C2 C 0.2649(5) 0.29063(12) 0.7236(2) 0.0287(4) Uani 1 1 d . . . . .
H2A H 0.306347 0.268170 0.628712 0.043 Uiso 1 1 calc R U . . .
H2B H 0.088431 0.268792 0.735749 0.043 Uiso 1 1 calc R U . . .
H2C H 0.417142 0.277827 0.817721 0.043 Uiso 1 1 calc R U . . .
O2 O 0.7806(2) 0.59150(8) 0.46080(12) 0.0151(2) Uani 1 1 d . . . . .
O3 O -0.0528(2) 0.65095(7) 0.06058(12) 0.0132(2) Uani 1 1 d . . . . .
O4 O 0.1790(2) 0.61098(8) -0.11355(12) 0.0137(2) Uani 1 1 d . . . . .
O5 O 0.5144(3) 0.34309(8) 0.08864(17) 0.0198(2) Uani 1 1 d . . . . .
N1 N 0.6052(3) 0.58150(8) 0.73897(13) 0.0114(2) Uani 1 1 d . . . . .
H1A H 0.613693 0.529306 0.718861 0.014 Uiso 1 1 calc R U . . .
H1B H 0.530407 0.588565 0.822878 0.014 Uiso 1 1 calc R U . . .
H1C H 0.780961 0.602238 0.762595 0.014 Uiso 1 1 calc R U . . .
N2 N 0.3281(3) 0.59852(8) 0.31341(13) 0.0097(2) Uani 1 1 d . . . . .
H2 H 0.151717 0.603371 0.315148 0.012 Uiso 1 1 calc R U . . .
N3 N 0.0677(3) 0.31164(9) 0.07688(19) 0.0174(3) Uani 1 1 d . . . . .
H3A H 0.096845 0.261624 0.061992 0.021 Uiso 1 1 calc R U . . .
H3B H -0.099389 0.327749 0.080857 0.021 Uiso 1 1 calc R U . . .
C3 C 0.4364(5) 0.70948(11) 0.6232(2) 0.0217(4) Uani 1 1 d . . . . .
H3C H 0.374206 0.721527 0.718518 0.033 Uiso 1 1 calc R U . . .
H3D H 0.312597 0.735546 0.530774 0.033 Uiso 1 1 calc R U . . .
H3E H 0.628988 0.728209 0.637856 0.033 Uiso 1 1 calc R U . . .
C4 C 0.4263(3) 0.62132(9) 0.59626(15) 0.0102(2) Uani 1 1 d . . . . .
H4 H 0.228482 0.602819 0.578520 0.012 Uiso 1 1 calc R U . . .
C5 C 0.5290(3) 0.60102(9) 0.45054(15) 0.0093(2) Uani 1 1 d . . . . .
C6 C 0.3939(3) 0.58793(9) 0.16066(14) 0.0087(2) Uani 1 1 d . . . . .
H6 H 0.565194 0.619549 0.162722 0.010 Uiso 1 1 calc R U . . .
C7 C 0.1521(3) 0.61974(9) 0.02605(15) 0.0082(2) Uani 1 1 d . . . . .
C8 C 0.4582(3) 0.50198(9) 0.13285(16) 0.0105(2) Uani 1 1 d . . . . .
H8A H 0.523679 0.498338 0.035055 0.013 Uiso 1 1 calc R U . . .
H8B H 0.612451 0.483655 0.223088 0.013 Uiso 1 1 calc R U . . .
C9 C 0.2061(3) 0.44806(10) 0.1161(2) 0.0140(3) Uani 1 1 d . . . . .
H9A H 0.136965 0.452556 0.212499 0.017 Uiso 1 1 calc R U . . .
H9B H 0.053519 0.465130 0.023686 0.017 Uiso 1 1 calc R U . . .
C10 C 0.2774(3) 0.36315(10) 0.09344(18) 0.0126(3) Uani 1 1 d . . . . .

loop_
_atom_site_aniso_label
_atom_site_aniso_U_11
_atom_site_aniso_U_22
_atom_site_aniso_U_33
_atom_site_aniso_U_23
_atom_site_aniso_U_13
_atom_site_aniso_U_12
S1 0.0259(2) 0.01364(18) 0.02323(19) -0.00328(15) 0.01357(15) -0.00315(16)
O1 0.0253(7) 0.0207(7) 0.0462(9) 0.0001(6) 0.0177(6) -0.0032(6)
C1 0.0313(10) 0.0240(9) 0.0259(8) 0.0004(8) 0.0092(7) 0.0008(9)
C2 0.0521(14) 0.0136(8) 0.0232(8) -0.0003(6) 0.0149(8) -0.0043(8)
O2 0.0075(5) 0.0272(6) 0.0098(4) -0.0012(4) 0.0010(3) 0.0007(4)
O3 0.0121(5) 0.0171(5) 0.0109(4) 0.0016(4) 0.0036(4) 0.0041(4)
O4 0.0116(5) 0.0235(6) 0.0058(4) 0.0010(4) 0.0020(3) 0.0007(4)
O5 0.0128(6) 0.0155(5) 0.0334(6) 0.0001(5) 0.0102(5) 0.0027(5)
N1 0.0103(5) 0.0175(6) 0.0061(4) 0.0017(4) 0.0017(4) 0.0004(5)
N2 0.0078(5) 0.0153(6) 0.0055(4) -0.0012(4) 0.0011(3) 0.0006(4)
N3 0.0113(6) 0.0126(6) 0.0292(7) -0.0026(5) 0.0070(5) -0.0002(5)
C3 0.0357(10) 0.0155(8) 0.0147(6) -0.0016(6) 0.0080(7) 0.0049(7)
C4 0.0098(6) 0.0149(7) 0.0053(5) -0.0008(4) 0.0011(4) 0.0009(5)
C5 0.0077(6) 0.0133(6) 0.0061(5) -0.0007(4) 0.0004(4) -0.0008(5)
C6 0.0081(6) 0.0123(6) 0.0053(4) 0.0001(4) 0.0010(4) -0.0002(5)
C7 0.0080(6) 0.0091(6) 0.0070(5) 0.0001(4) 0.0011(4) -0.0016(5)
C8 0.0087(6) 0.0124(6) 0.0104(5) -0.0004(5) 0.0029(4) 0.0021(5)
C9 0.0115(7) 0.0114(6) 0.0213(7) -0.0003(5) 0.0081(5) 0.0005(5)
C10 0.0118(7) 0.0129(7) 0.0135(6) 0.0011(5) 0.0044(5) 0.0010(5)

loop_
_atom_type_symbol
_atom_type_description
_atom_type_scat_dispersion_real
_atom_type_scat_dispersion_imag
_atom_type_scat_source
C C 0.0033 0.0016 'International Tables Vol C Tables 4.2.6.8 and 6.1.1.4'
H H 0.0000 0.0000 'International Tables Vol C Tables 4.2.6.8 and 6.1.1.4'
N N 0.0061 0.0033 'International Tables Vol C Tables 4.2.6.8 and 6.1.1.4'
O O 0.0106 0.0060 'International Tables Vol C Tables 4.2.6.8 and 6.1.1.4'
S S 0.1246 0.1234 'International Tables Vol C Tables 4.2.6.8 and 6.1.1.4'

loop_
_geom_angle_atom_site_label_1
_geom_angle_atom_site_label_2
_geom_angle_atom_site_label_3
_geom_angle
_geom_angle_site_symmetry_1
_geom_angle_site_symmetry_3
_geom_angle_publ_flag
O1 S1 C1 105.42(10) . . ?
O1 S1 C2 105.57(10) . . ?
C1 S1 C2 98.15(11) . . ?
S1 C1 H1D 109.5 . . ?
S1 C1 H1E 109.5 . . ?
S1 C1 H1F 109.5 . . ?
H1D C1 H1E 109.5 . . ?
H1D C1 H1F 109.5 . . ?
H1E C1 H1F 109.5 . . ?
S1 C2 H2A 109.5 . . ?
S1 C2 H2B 109.5 . . ?
S1 C2 H2C 109.5 . . ?
H2A C2 H2B 109.5 . . ?
H2A C2 H2C 109.5 . . ?
H2B C2 H2C 109.5 . . ?
H1A N1 H1B 109.5 . . ?
H1A N1 H1C 109.5 . . ?
H1B N1 H1C 109.5 . . ?
C4 N1 H1A 109.5 . . ?
C4 N1 H1B 109.5 . . ?
C4 N1 H1C 109.5 . . ?
C5 N2 H2 119.1 . . ?
C5 N2 C6 121.70(12) . . ?
C6 N2 H2 119.1 . . ?
H3A N3 H3B 120.0 . . ?
C10 N3 H3A 120.0 . . ?
C10 N3 H3B 120.0 . . ?
H3C C3 H3D 109.5 . . ?
H3C C3 H3E 109.5 . . ?
H3D C3 H3E 109.5 . . ?
C4 C3 H3C 109.5 . . ?
C4 C3 H3D 109.5 . . ?
C4 C3 H3E 109.5 . . ?
N1 C4 C3 109.54(12) . . ?
N1 C4 H4 109.1 . . ?
N1 C4 C5 109.70(12) . . ?
C3 C4 H4 109.1 . . ?
C3 C4 C5 110.39(13) . . ?
C5 C4 H4 109.1 . . ?
O2 C5 N2 123.85(13) . . ?
O2 C5 C4 121.33(12) . . ?
N2 C5 C4 114.73(12) . . ?
N2 C6 H6 108.0 . . ?
N2 C6 C7 109.62(12) . . ?
N2 C6 C8 111.55(12) . . ?
C7 C6 H6 108.0 . . ?
C8 C6 H6 108.0 . . ?
C8 C6 C7 111.67(11) . . ?
O3 C7 O4 125.39(13) . . ?
O3 C7 C6 118.93(12) . . ?
O4 C7 C6 115.67(12) . . ?
C6 C8 H8A 108.9 . . ?
C6 C8 H8B 108.9 . . ?
H8A C8 H8B 107.8 . . ?
C9 C8 C6 113.16(12) . . ?
C9 C8 H8A 108.9 . . ?
C9 C8 H8B 108.9 . . ?
C8 C9 H9A 109.2 . . ?
C8 C9 H9B 109.2 . . ?
H9A C9 H9B 107.9 . . ?
C10 C9 C8 112.09(13) . . ?
C10 C9 H9A 109.2 . . ?
C10 C9 H9B 109.2 . . ?
O5 C10 N3 122.09(16) . . ?
O5 C10 C9 121.72(15) . . ?
N3 C10 C9 116.18(14) . . ?

loop_
_geom_bond_atom_site_label_1
_geom_bond_atom_site_label_2
_geom_bond_distance
_geom_bond_site_symmetry_2
_geom_bond_publ_flag
S1 O1 1.5142(15) . ?
S1 C1 1.783(2) . ?
S1 C2 1.784(2) . ?
C1 H1D 0.9800 . ?
C1 H1E 0.9800 . ?
C1 H1F 0.9800 . ?
C2 H2A 0.9800 . ?
C2 H2B 0.9800 . ?
C2 H2C 0.9800 . ?
O2 C5 1.2341(18) . ?
O3 C7 1.2492(18) . ?
O4 C7 1.2667(16) . ?
O5 C10 1.232(2) . ?
N1 H1A 0.9100 . ?
N1 H1B 0.9100 . ?
N1 H1C 0.9100 . ?
N1 C4 1.4856(18) . ?
N2 H2 0.8800 . ?
N2 C5 1.3371(17) . ?
N2 C6 1.4621(17) . ?
N3 H3A 0.8800 . ?
N3 H3B 0.8800 . ?
N3 C10 1.337(2) . ?
C3 H3C 0.9800 . ?
C3 H3D 0.9800 . ?
C3 H3E 0.9800 . ?
C3 C4 1.520(2) . ?
C4 H4 1.0000 . ?
C4 C5 1.5262(19) . ?
C6 H6 1.0000 . ?
C6 C7 1.5354(19) . ?
C6 C8 1.532(2) . ?
C8 H8A 0.9900 . ?
C8 H8B 0.9900 . ?
C8 C9 1.524(2) . ?
C9 H9A 0.9900 . ?
C9 H9B 0.9900 . ?
C9 C10 1.515(2) . ?

loop_
_geom_torsion_atom_site_label_1
_geom_torsion_atom_site_label_2
_geom_torsion_atom_site_label_3
_geom_torsion_atom_site_label_4
_geom_torsion
_geom_torsion_site_symmetry_1
_geom_torsion_site_symmetry_2
_geom_torsion_site_symmetry_3
_geom_torsion_site_symmetry_4
_geom_torsion_publ_flag
N1 C4 C5 O2 -34.6(2) . . . . ?
N1 C4 C5 N2 148.52(13) . . . . ?
N2 C6 C7 O3 2.21(19) . . . . ?
N2 C6 C7 O4 -177.20(13) . . . . ?
N2 C6 C8 C9 65.42(15) . . . . ?
C3 C4 C5 O2 86.15(19) . . . . ?
C3 C4 C5 N2 -90.69(16) . . . . ?
C5 N2 C6 C7 -157.27(13) . . . . ?
C5 N2 C6 C8 78.52(17) . . . . ?
C6 N2 C5 O2 -3.1(2) . . . . ?
C6 N2 C5 C4 173.61(14) . . . . ?
C6 C8 C9 C10 -178.35(12) . . . . ?
C7 C6 C8 C9 -57.63(16) . . . . ?
C8 C6 C7 O3 126.35(15) . . . . ?
C8 C6 C7 O4 -53.06(17) . . . . ?
C8 C9 C10 O5 -0.6(2) . . . . ?
C8 C9 C10 N3 -179.69(14) . . . . ?
